data_7029035
loop_
_publ_author_name
'Kornowicz, Arkadiusz'
'Komorski, Szymon'
'Wr\'obel, Zbigniew'
'Justyniak, Iwona'
'Nedelko, Natalia'
'Slawska-Waniewska, Anna'
'Balawender, Robert'
'Lewi\'nski, Janusz'

_publ_section_title
;
 Efficient synthesis of manganese(ii) carboxylates: from a trinuclear
 cluster [Mn3(PhCO2)6(THF)4] to a unique [Mn(PhCO2)2]n chiral 3D network.
;
_journal_issue 8
_journal_name_full 'Dalton transactions (Cambridge, England : 2003)'
_journal_page_first 3048
_journal_page_last 3051
_journal_paper_doi 10.1039/c3dt53211a
_journal_volume 43
_journal_year 2014
_chemical_formula_sum 'C280 H200 Mn19 O80'
_chemical_formula_weight 5888.26
_chemical_name_systematic
;
 ?
;
_space_group_IT_number 18
_symmetry_cell_setting orthorhombic
_symmetry_space_group_name_Hall 'P 2 2ab'
_symmetry_space_group_name_H-M 'P 21 21 2'
_atom_sites_solution_hydrogens geom
_atom_sites_solution_primary direct
_atom_sites_solution_secondary difmap
_audit_creation_method SHELXL-97
_cell_angle_alpha 90.00
_cell_angle_beta 90.00
_cell_angle_gamma 90.00
_cell_formula_units_Z 2
_cell_length_a 38.8251(2)
_cell_length_b 17.6702(2)
_cell_length_c 19.4001(5)
_cell_measurement_temperature 100(2)
_cell_measurement_theta_max 27.485
_cell_measurement_theta_min 0.998
_cell_volume 13309.4(4)
_computing_cell_refinement 'Denzo & Scalepak (Otwinowski, Minor, 1997)'
_computing_data_collection 'Collect (Nonius B.V. 1998)'
_computing_data_reduction 'Denzo & Scalepak (Otwinowski, Minor, 1997)'
_computing_molecular_graphics
;
DIAMOND v2.1 (Brandenburg, 1999)
Ortep-3 for Windows, L.J.Farrugia (1997) J.Appl.Cryst. 30, 565,
ORTEP III (Burnett, Johnson, 1996)
;
_computing_publication_material
;
SHELXL-97 (Sheldrick, 1997),
;
_computing_structure_refinement 'SHELXL-97 (Sheldrick, 1997)'
_computing_structure_solution 'SHELXS-97 (Sheldrick, 1990)'
_diffrn_ambient_temperature 100(2)
_diffrn_measured_fraction_theta_full 0.994
_diffrn_measured_fraction_theta_max 0.994
_diffrn_measurement_device '\k-geometry diffractometr'
_diffrn_measurement_device_type 'Nonius Kappa-CCD'
_diffrn_measurement_method 'area detector \w scans'
_diffrn_radiation_monochromator graphite
_diffrn_radiation_source 'fine-focus sealed tube'
_diffrn_radiation_type MoK\a
_diffrn_radiation_wavelength 0.71073
_diffrn_reflns_av_R_equivalents 0.0241
_diffrn_reflns_av_sigmaI/netI 0.0319
_diffrn_reflns_limit_h_max 50
_diffrn_reflns_limit_h_min -50
_diffrn_reflns_limit_k_max 22
_diffrn_reflns_limit_k_min -22
_diffrn_reflns_limit_l_max 25
_diffrn_reflns_limit_l_min -25
_diffrn_reflns_number 29808
_diffrn_reflns_theta_full 27.49
_diffrn_reflns_theta_max 27.49
_diffrn_reflns_theta_min 2.97
_exptl_absorpt_coefficient_mu 0.952
_exptl_absorpt_correction_T_max 0.766
_exptl_absorpt_correction_T_min 0.701
_exptl_absorpt_correction_type multi-scan
_exptl_absorpt_process_details 'Scalepak (Otwinowski, Minor, 1997)'
_exptl_crystal_colour 'claret '
_exptl_crystal_density_diffrn 1.469
_exptl_crystal_density_method 'not measured'
_exptl_crystal_description block
_exptl_crystal_F_000 5990
_exptl_crystal_size_max 0.48
_exptl_crystal_size_mid 0.32
_exptl_crystal_size_min 0.28
_refine_diff_density_max 0.964
_refine_diff_density_min -0.743
_refine_diff_density_rms 0.108
_refine_ls_abs_structure_details 'Flack H D (1983), Acta Cryst. A39, 876-881'
_refine_ls_abs_structure_Flack 0.12(4)
_refine_ls_extinction_method none
_refine_ls_goodness_of_fit_ref 1.165
_refine_ls_hydrogen_treatment constr
_refine_ls_matrix_type full
_refine_ls_number_parameters 1684
_refine_ls_number_reflns 29808
_refine_ls_number_restraints 144
_refine_ls_restrained_S_all 2.263
_refine_ls_R_factor_all 0.0844
_refine_ls_R_factor_gt 0.0768
_refine_ls_shift/su_max 0.006
_refine_ls_shift/su_mean 0.002
_refine_ls_structure_factor_coef Fsqd
_refine_ls_weighting_details 'calc w=1/[\s^2^(Fo^2^)+(0.0000P)^2^+71.8346P] where P=(Fo^2^+2Fc^2^)/3'
_refine_ls_weighting_scheme calc
_refine_ls_wR_factor_gt 0.1549
_refine_ls_wR_factor_ref 0.1590
_reflns_number_gt 27733
_reflns_number_total 29808
_reflns_threshold_expression I>2\s(I)
_cod_data_source_file c3dt53211a.txt
_cod_data_source_block comp
_cod_original_cell_volume 13309.1(4)
_cod_database_code 7029035

loop_
_symmetry_equiv_pos_as_xyz
'x, y, z'
'-x, -y, z'
'x+1/2, -y+1/2, -z'
'-x+1/2, y+1/2, -z'

loop_
_atom_site_label
_atom_site_type_symbol
_atom_site_fract_x
_atom_site_fract_y
_atom_site_fract_z
_atom_site_U_iso_or_equiv
_atom_site_adp_type
_atom_site_occupancy
_atom_site_symmetry_multiplicity
_atom_site_calc_flag
_atom_site_refinement_flags
C1 C 0.3814(4) 0.2361(9) 0.9049(8) 0.037(3) Uani 1 1 d .
C2 C 0.3478(4) 0.2715(9) 0.9214(7) 0.034(3) Uani 1 1 d .
C3 C 0.3463(4) 0.3402(10) 0.9564(8) 0.042(4) Uani 1 1 d .
H3 H 0.3669 0.3656 0.9689 0.051 Uiso 1 1 calc R
C4 C 0.3146(5) 0.3719(11) 0.9730(8) 0.047(4) Uani 1 1 d .
H4 H 0.3134 0.4182 0.9978 0.056 Uiso 1 1 calc R
C5 C 0.2843(5) 0.3349(10) 0.9531(8) 0.043(4) Uani 1 1 d .
H5 H 0.2626 0.3565 0.9641 0.052 Uiso 1 1 calc R
C6 C 0.2858(4) 0.2665(10) 0.9169(9) 0.043(4) Uani 1 1 d .
H6 H 0.2652 0.2415 0.9038 0.052 Uiso 1 1 calc R
C7 C 0.3172(4) 0.2357(8) 0.9005(7) 0.033(3) Uani 1 1 d .
H7 H 0.3182 0.1899 0.8749 0.040 Uiso 1 1 calc R
C8 C 0.3224(5) 0.2976(8) 0.7074(7) 0.038(4) Uani 1 1 d .
C9 C 0.3089(4) 0.3737(8) 0.7291(8) 0.035(3) Uani 1 1 d .
C10 C 0.3215(5) 0.4062(9) 0.7890(8) 0.046(4) Uani 1 1 d .
H10 H 0.3388 0.3811 0.8150 0.056 Uiso 1 1 calc R
C11 C 0.3088(5) 0.4752(10) 0.8106(9) 0.052(5) Uani 1 1 d .
H11 H 0.3174 0.4973 0.8518 0.063 Uiso 1 1 calc R
C12 C 0.2842(5) 0.5120(10) 0.7738(9) 0.055(5) Uani 1 1 d .
H12 H 0.2757 0.5594 0.7891 0.066 Uiso 1 1 calc R
C13 C 0.2717(5) 0.4796(10) 0.7135(10) 0.052(5) Uani 1 1 d .
H13 H 0.2546 0.5053 0.6872 0.063 Uiso 1 1 calc R
C14 C 0.2839(4) 0.4097(9) 0.6916(9) 0.041(4) Uani 1 1 d .
H14 H 0.2750 0.3871 0.6509 0.049 Uiso 1 1 calc R
C15 C 0.4319(3) 0.0424(9) 0.7796(7) 0.030(3) Uani 1 1 d .
C16 C 0.4383(3) -0.0351(8) 0.7513(8) 0.031(3) Uani 1 1 d .
C17 C 0.4155(5) -0.0643(10) 0.7028(10) 0.051(5) Uani 1 1 d .
H17 H 0.3963 -0.0354 0.6877 0.062 Uiso 1 1 calc R
C18 C 0.4213(6) -0.1371(11) 0.6764(13) 0.075(7) Uani 1 1 d .
H18 H 0.4056 -0.1585 0.6442 0.090 Uiso 1 1 calc R
C19 C 0.4497(6) -0.1774(11) 0.6973(14) 0.077(8) Uani 1 1 d .
H19 H 0.4537 -0.2266 0.6790 0.093 Uiso 1 1 calc R
C20 C 0.4722(5) -0.1482(11) 0.7435(13) 0.067(6) Uani 1 1 d .
H20 H 0.4918 -0.1767 0.7573 0.081 Uiso 1 1 calc R
C21 C 0.4666(4) -0.0766(10) 0.7708(9) 0.046(4) Uani 1 1 d .
H21 H 0.4825 -0.0562 0.8032 0.055 Uiso 1 1 calc R
C22 C 0.3929(3) 0.2203(8) 0.5878(7) 0.027(3) Uani 1 1 d .
C23 C 0.4305(4) 0.2048(11) 0.5742(8) 0.045(4) Uani 1 1 d .
C24 C 0.4483(5) 0.2539(17) 0.5325(10) 0.078(8) Uani 1 1 d .
H24 H 0.4370 0.2959 0.5118 0.094 Uiso 1 1 calc R
C25 C 0.4829(6) 0.241(3) 0.5213(15) 0.149(19) Uani 1 1 d .
H25 H 0.4956 0.2754 0.4934 0.179 Uiso 1 1 calc R
C26 C 0.4991(8) 0.181(3) 0.5492(17) 0.18(2) Uani 1 1 d .
H26 H 0.5232 0.1752 0.5431 0.214 Uiso 1 1 calc R
C27 C 0.4801(7) 0.127(2) 0.5878(15) 0.126(15) Uani 1 1 d .
H27 H 0.4909 0.0817 0.6038 0.151 Uiso 1 1 calc R
C28 C 0.4455(5) 0.1406(15) 0.6015(11) 0.072(7) Uani 1 1 d .
H28 H 0.4324 0.1067 0.6290 0.087 Uiso 1 1 calc R
C36 C 0.2808(3) 0.1717(7) 0.5217(7) 0.026(3) Uani 1 1 d .
C37 C 0.2565(4) 0.1812(8) 0.4641(7) 0.030(3) Uani 1 1 d .
C38 C 0.2219(4) 0.1612(9) 0.4710(9) 0.042(4) Uani 1 1 d .
H38 H 0.2135 0.1431 0.5139 0.050 Uiso 1 1 calc R
C39 C 0.2002(4) 0.1676(11) 0.4158(10) 0.050(4) Uani 1 1 d .
H39 H 0.1766 0.1545 0.4209 0.060 Uiso 1 1 calc R
C40 C 0.2119(5) 0.1924(10) 0.3544(9) 0.047(4) Uani 1 1 d .
H40 H 0.1965 0.1960 0.3164 0.057 Uiso 1 1 calc R
C41 C 0.2462(5) 0.2127(10) 0.3462(8) 0.045(4) Uani 1 1 d .
H41 H 0.2544 0.2296 0.3027 0.054 Uiso 1 1 calc R
C42 C 0.2681(4) 0.2082(8) 0.4015(7) 0.033(3) Uani 1 1 d .
H42 H 0.2914 0.2238 0.3966 0.039 Uiso 1 1 calc R
C43 C 0.3615(3) 0.3375(7) 0.3874(6) 0.023(3) Uani 1 1 d .
C44 C 0.3842(3) 0.2708(8) 0.3789(7) 0.028(3) Uani 1 1 d .
C45 C 0.3751(4) 0.2007(8) 0.4066(7) 0.029(3) Uani 1 1 d .
H45 H 0.3549 0.1961 0.4338 0.035 Uiso 1 1 calc R
C46 C 0.3956(4) 0.1375(8) 0.3945(9) 0.040(4) Uani 1 1 d .
H46 H 0.3890 0.0896 0.4122 0.048 Uiso 1 1 calc R
C47 C 0.4259(4) 0.1446(10) 0.3564(11) 0.053(5) Uani 1 1 d .
H47 H 0.4402 0.1018 0.3483 0.064 Uiso 1 1 calc R
C48 C 0.4349(5) 0.2148(11) 0.3309(11) 0.054(5) Uani 1 1 d .
H48 H 0.4558 0.2201 0.3061 0.065 Uiso 1 1 calc R
C49 C 0.4141(4) 0.2776(9) 0.3404(8) 0.036(3) Uani 1 1 d .
H49 H 0.4203 0.3249 0.3208 0.043 Uiso 1 1 calc R
C50 C 0.2598(3) 0.4139(8) 0.5121(7) 0.027(3) Uani 1 1 d .
C51 C 0.2278(3) 0.4238(8) 0.5527(7) 0.028(3) Uani 1 1 d .
C52 C 0.2125(4) 0.3621(9) 0.5861(8) 0.037(3) Uani 1 1 d .
H52 H 0.2226 0.3133 0.5821 0.044 Uiso 1 1 calc R
C53 C 0.1829(4) 0.3708(11) 0.6246(10) 0.054(5) Uani 1 1 d .
H53 H 0.1720 0.3280 0.6446 0.065 Uiso 1 1 calc R
C54 C 0.1695(4) 0.4426(11) 0.6338(9) 0.051(4) Uani 1 1 d .
H54 H 0.1492 0.4491 0.6604 0.061 Uiso 1 1 calc R
C55 C 0.1852(4) 0.5048(10) 0.6047(8) 0.043(4) Uani 1 1 d .
H55 H 0.1763 0.5540 0.6129 0.052 Uiso 1 1 calc R
C56 C 0.2141(4) 0.4956(9) 0.5636(7) 0.032(3) Uani 1 1 d .
H56 H 0.2246 0.5385 0.5428 0.038 Uiso 1 1 calc R
C57 C 0.3524(3) 0.4847(8) 0.5455(7) 0.029(3) Uani 1 1 d .
C58 C 0.3688(4) 0.5415(9) 0.5921(8) 0.039(4) Uani 1 1 d .
C59 C 0.3881(5) 0.6016(10) 0.5666(10) 0.050(4) Uani 1 1 d .
H59 H 0.3923 0.6055 0.5184 0.061 Uiso 1 1 calc R
C60 C 0.4012(6) 0.6551(12) 0.6105(11) 0.071(7) Uani 1 1 d .
H60 H 0.4153 0.6945 0.5928 0.085 Uiso 1 1 calc R
C61 C 0.3941(8) 0.6525(17) 0.6805(13) 0.102(11) Uani 1 1 d .
H61 H 0.4020 0.6911 0.7106 0.123 Uiso 1 1 calc R
C62 C 0.3751(9) 0.5921(19) 0.7050(13) 0.125(14) Uani 1 1 d .
H62 H 0.3709 0.5882 0.7531 0.150 Uiso 1 1 calc R
C63 C 0.3621(6) 0.5368(11) 0.6611(9) 0.060(6) Uani 1 1 d .
H63 H 0.3488 0.4962 0.6790 0.072 Uiso 1 1 calc R
C64 C 0.1677(4) 0.4861(8) 0.4278(7) 0.030(3) Uani 1 1 d .
C65 C 0.1436(4) 0.4291(8) 0.4567(8) 0.034(3) Uani 1 1 d .
C66 C 0.1528(4) 0.3524(9) 0.4613(10) 0.048(4) Uani 1 1 d .
H66 H 0.1742 0.3357 0.4435 0.057 Uiso 1 1 calc R
C67 C 0.1305(5) 0.3014(12) 0.4917(14) 0.076(8) Uani 1 1 d .
H67 H 0.1371 0.2499 0.4967 0.091 Uiso 1 1 calc R
C68 C 0.0988(6) 0.3253(17) 0.5149(16) 0.098(10) Uani 1 1 d .
H68 H 0.0830 0.2893 0.5329 0.118 Uiso 1 1 calc R
C69 C 0.0897(6) 0.4001(15) 0.5123(15) 0.086(8) Uani 1 1 d .
H69 H 0.0682 0.4163 0.5308 0.103 Uiso 1 1 calc R
C70 C 0.1120(4) 0.4522(11) 0.4825(10) 0.049(4) Uani 1 1 d .
H70 H 0.1055 0.5039 0.4798 0.059 Uiso 1 1 calc R
C71 C 0.3127(3) 0.5810(7) 0.3227(6) 0.023(2) Uani 1 1 d .
C72 C 0.3116(4) 0.6491(8) 0.2764(7) 0.032(3) Uani 1 1 d .
C73 C 0.2835(4) 0.6984(9) 0.2797(10) 0.043(4) Uani 1 1 d .
H73 H 0.2656 0.6890 0.3118 0.052 Uiso 1 1 calc R
C74 C 0.2816(5) 0.7597(10) 0.2374(12) 0.058(5) Uani 1 1 d .
H74 H 0.2625 0.7931 0.2399 0.070 Uiso 1 1 calc R
C75 C 0.3074(7) 0.7724(11) 0.1913(10) 0.072(7) Uani 1 1 d .
H75 H 0.3058 0.8142 0.1608 0.086 Uiso 1 1 calc R
C76 C 0.3365(7) 0.7245(11) 0.1883(11) 0.072(7) Uani 1 1 d .
H76 H 0.3550 0.7355 0.1578 0.087 Uiso 1 1 calc R
C77 C 0.3377(5) 0.6617(9) 0.2298(9) 0.051(5) Uani 1 1 d .
H77 H 0.3564 0.6272 0.2264 0.061 Uiso 1 1 calc R
C78 C 0.1951(4) 0.5697(7) 0.2508(7) 0.029(3) Uani 1 1 d .
C79 C 0.1929(4) 0.5411(8) 0.1788(7) 0.030(3) Uani 1 1 d .
C80 C 0.1608(4) 0.5322(7) 0.1471(7) 0.032(3) Uani 1 1 d .
H80 H 0.1404 0.5428 0.1722 0.039 Uiso 1 1 calc R
C81 C 0.1587(5) 0.5081(9) 0.0796(8) 0.042(4) Uani 1 1 d .
H81 H 0.1368 0.5025 0.0582 0.051 Uiso 1 1 calc R
C82 C 0.1886(6) 0.4919(10) 0.0426(9) 0.057(5) Uani 1 1 d .
H82 H 0.1873 0.4752 -0.0039 0.069 Uiso 1 1 calc R
C83 C 0.2205(5) 0.5005(10) 0.0747(8) 0.047(4) Uani 1 1 d .
H83 H 0.2410 0.4895 0.0499 0.056 Uiso 1 1 calc R
C84 C 0.2225(4) 0.5249(9) 0.1421(7) 0.036(3) Uani 1 1 d .
H84 H 0.2444 0.5305 0.1635 0.043 Uiso 1 1 calc R
C85 C 0.2786(3) 0.3945(7) 0.2796(7) 0.025(3) Uani 1 1 d .
C86 C 0.2487(3) 0.3675(7) 0.2362(7) 0.026(3) Uani 1 1 d .
C87 C 0.2151(3) 0.3708(7) 0.2612(8) 0.029(3) Uani 1 1 d .
H87 H 0.2106 0.3911 0.3056 0.035 Uiso 1 1 calc R
C88 C 0.1880(4) 0.3439(8) 0.2206(9) 0.040(4) Uani 1 1 d .
H88 H 0.1652 0.3453 0.2379 0.048 Uiso 1 1 calc R
C89 C 0.1942(4) 0.3156(9) 0.1563(9) 0.043(4) Uani 1 1 d .
H89 H 0.1757 0.2977 0.1289 0.052 Uiso 1 1 calc R
C90 C 0.2280(4) 0.3132(10) 0.1307(9) 0.046(4) Uani 1 1 d .
H90 H 0.2323 0.2944 0.0857 0.055 Uiso 1 1 calc R
C91 C 0.2552(4) 0.3384(8) 0.1717(7) 0.034(3) Uani 1 1 d .
H91 H 0.2782 0.3356 0.1550 0.041 Uiso 1 1 calc R
C92 C 0.3547(4) 0.5131(9) 0.1052(7) 0.037(3) Uani 1 1 d .
C93 C 0.3374(4) 0.5570(8) 0.0500(7) 0.035(3) Uani 1 1 d .
C94 C 0.3044(4) 0.5855(10) 0.0600(9) 0.045(4) Uani 1 1 d .
H94 H 0.2936 0.5788 0.1035 0.054 Uiso 1 1 calc R
C95 C 0.2867(6) 0.6238(11) 0.0078(11) 0.059(5) Uani 1 1 d .
H95 H 0.2637 0.6407 0.0139 0.070 Uiso 1 1 calc R
C96 C 0.3043(6) 0.6359(9) -0.0531(9) 0.051(5) Uani 1 1 d .
H96 H 0.2933 0.6634 -0.0890 0.061 Uiso 1 1 calc R
C97 C 0.3366(6) 0.6101(10) -0.0634(9) 0.052(5) Uani 1 1 d .
H97 H 0.3477 0.6189 -0.1063 0.062 Uiso 1 1 calc R
C98 C 0.3536(5) 0.5708(9) -0.0122(8) 0.038(3) Uani 1 1 d .
H98 H 0.3765 0.5534 -0.0197 0.046 Uiso 1 1 calc R
C99 C 0.4353(3) 0.5109(7) 0.2447(7) 0.028(3) Uani 1 1 d .
C100 C 0.4452(5) 0.5721(13) 0.2924(10) 0.061(6) Uani 1 1 d .
C101 C 0.4789(4) 0.5944(10) 0.3032(9) 0.042(4) Uani 1 1 d .
H101 H 0.4971 0.5689 0.2799 0.051 Uiso 1 1 calc R
C102 C 0.4864(6) 0.6516(17) 0.3460(13) 0.093(10) Uani 1 1 d .
H102 H 0.5098 0.6623 0.3566 0.111 Uiso 1 1 calc R
C103 C 0.4597(6) 0.697(2) 0.376(2) 0.146(18) Uani 1 1 d .
H103 H 0.4648 0.7411 0.4019 0.175 Uiso 1 1 calc R
C104 C 0.4260(7) 0.673(2) 0.3660(17) 0.126(14) Uani 1 1 d .
H104 H 0.4078 0.6989 0.3886 0.152 Uiso 1 1 calc R
C105 C 0.4180(6) 0.6122(14) 0.3242(13) 0.078(7) Uani 1 1 d .
H105 H 0.3947 0.5977 0.3168 0.093 Uiso 1 1 calc R
C106 C 0.3733(4) 0.3041(10) 0.1456(8) 0.039(4) Uani 1 1 d .
C107 C 0.3484(4) 0.2423(9) 0.1553(7) 0.032(3) Uani 1 1 d .
C108 C 0.3353(4) 0.2043(10) 0.0983(8) 0.046(4) Uani 1 1 d .
H108 H 0.3423 0.2195 0.0534 0.056 Uiso 1 1 calc R
C109 C 0.3125(5) 0.1453(11) 0.1053(9) 0.054(5) Uani 1 1 d .
H109 H 0.3033 0.1212 0.0656 0.064 Uiso 1 1 calc R
C110 C 0.3030(5) 0.1207(11) 0.1717(11) 0.054(5) Uani 1 1 d .
H110 H 0.2876 0.0794 0.1771 0.064 Uiso 1 1 calc R
C111 C 0.3163(4) 0.1575(10) 0.2293(9) 0.047(4) Uani 1 1 d .
H111 H 0.3102 0.1414 0.2744 0.057 Uiso 1 1 calc R
C112 C 0.3387(4) 0.2182(9) 0.2202(7) 0.036(3) Uani 1 1 d .
H112 H 0.3476 0.2436 0.2596 0.043 Uiso 1 1 calc R
C113 C 0.4476(4) 0.4600(10) 0.0041(7) 0.036(4) Uani 1 1 d .
C120 C 0.4884(4) 0.3245(9) 0.1469(8) 0.037(3) Uani 1 1 d .
C121 C 0.5051(5) 0.2538(9) 0.1742(10) 0.047(4) Uani 1 1 d .
C122 C 0.5398(5) 0.2550(11) 0.1923(12) 0.064(6) Uani 1 1 d .
H122 H 0.5529 0.2999 0.1864 0.077 Uiso 1 1 calc R
C123 C 0.5549(7) 0.1913(12) 0.2185(16) 0.093(9) Uani 1 1 d .
H123 H 0.5786 0.1925 0.2309 0.111 Uiso 1 1 calc R
C124 C 0.5366(8) 0.1266(15) 0.227(2) 0.125(14) Uani 1 1 d .
H124 H 0.5477 0.0824 0.2441 0.150 Uiso 1 1 calc R
C125 C 0.5026(8) 0.1246(11) 0.2119(18) 0.105(11) Uani 1 1 d .
H125 H 0.4896 0.0802 0.2215 0.126 Uiso 1 1 calc R
C126 C 0.4860(5) 0.1889(9) 0.1814(10) 0.054(5) Uani 1 1 d .
H126 H 0.4627 0.1866 0.1667 0.065 Uiso 1 1 calc R
C127 C 0.4203(4) 0.1068(11) 0.0371(12) 0.062(6) Uani 1 1 d .
C128 C 0.4062(4) 0.0481(11) 0.0858(11) 0.052(5) Uani 1 1 d .
C129 C 0.4011(6) -0.0262(13) 0.0667(14) 0.080(8) Uani 1 1 d .
H129 H 0.4076 -0.0416 0.0216 0.096 Uiso 1 1 calc R
C130 C 0.3869(7) -0.0791(12) 0.1108(14) 0.090(10) Uani 1 1 d .
H130 H 0.3829 -0.1295 0.0957 0.108 Uiso 1 1 calc R
C131 C 0.3786(6) -0.0573(11) 0.1775(13) 0.073(7) Uani 1 1 d .
H131 H 0.3689 -0.0932 0.2085 0.088 Uiso 1 1 calc R
C132 C 0.3842(6) 0.0159(11) 0.1990(12) 0.064(5) Uani 1 1 d .
H132 H 0.3784 0.0304 0.2447 0.077 Uiso 1 1 calc R
C133 C 0.3983(5) 0.0686(11) 0.1539(11) 0.058(5) Uani 1 1 d .
H133 H 0.4027 0.1187 0.1693 0.069 Uiso 1 1 calc R
O40 O 0.4893(3) 0.1746(9) -0.0758(6) 0.062(4) Uani 1 1 d .
C135 C 0.5407(5) 0.2289(15) -0.0325(10) 0.066(6) Uani 1 1 d .
C136 C 0.5564(5) 0.2750(16) 0.0157(11) 0.076(8) Uani 1 1 d .
H136 H 0.5425 0.3049 0.0454 0.092 Uiso 1 1 calc R
C137 C 0.5923(5) 0.2785(16) 0.0215(11) 0.071(7) Uani 1 1 d .
H137 H 0.6029 0.3112 0.0541 0.085 Uiso 1 1 calc R
C138 C 0.6116(5) 0.2340(17) -0.0202(13) 0.082(8) Uani 1 1 d .
H138 H 0.6360 0.2359 -0.0167 0.099 Uiso 1 1 calc R
C139 C 0.5967(6) 0.1862(16) -0.0678(14) 0.081(8) Uani 1 1 d .
H139 H 0.6105 0.1555 -0.0970 0.098 Uiso 1 1 calc R
C140 C 0.5612(5) 0.1841(14) -0.0718(11) 0.064(6) Uani 1 1 d .
H140 H 0.5508 0.1500 -0.1033 0.076 Uiso 1 1 calc R
O1 O 0.3831(3) 0.1837(6) 0.8607(5) 0.036(2) Uani 1 1 d .
O2 O 0.3418(4) 0.2641(7) 0.7474(6) 0.076(5) Uani 1 1 d .
O3 O 0.3137(3) 0.2714(5) 0.6484(5) 0.032(2) Uani 1 1 d .
O4 O 0.4088(3) 0.0810(6) 0.7525(5) 0.037(2) Uani 1 1 d .
O5 O 0.4501(3) 0.0641(6) 0.8303(5) 0.038(2) Uani 1 1 d .
O6 O 0.3312(3) 0.1049(6) 0.7248(5) 0.037(2) Uani 1 1 d .
O7 O 0.3781(2) 0.1793(5) 0.6342(5) 0.0282(19) Uani 1 1 d .
O8 O 0.3784(2) 0.2706(5) 0.5537(5) 0.029(2) Uani 1 1 d .
O9 O 0.4125(7) 0.2662(11) 0.7407(9) 0.106(7) Uani 1 1 d .
O10 O 0.4573(5) 0.2466(13) 0.7989(12) 0.112(7) Uani 1 1 d .
O11 O 0.3421(3) 0.0528(5) 0.5717(5) 0.034(2) Uani 1 1 d .
O12 O 0.3103(2) 0.2018(5) 0.5193(5) 0.0239(19) Uani 1 1 d .
O13 O 0.3363(2) 0.3366(5) 0.4294(4) 0.0227(18) Uani 1 1 d .
O14 O 0.3670(2) 0.3969(5) 0.3528(4) 0.026(2) Uani 1 1 d .
O15 O 0.2766(2) 0.3536(5) 0.5200(5) 0.029(2) Uani 1 1 d .
O16 O 0.2692(2) 0.4659(5) 0.4705(4) 0.0248(19) Uani 1 1 d .
O17 O 0.3434(3) 0.4234(6) 0.5705(5) 0.038(2) Uani 1 1 d .
O18 O 0.3493(2) 0.5040(5) 0.4824(5) 0.030(2) Uani 1 1 d .
O19 O 0.1963(2) 0.4627(5) 0.4048(5) 0.0245(18) Uani 1 1 d .
O20 O 0.2270(2) 0.6320(5) 0.4252(4) 0.0251(19) Uani 1 1 d .
O21 O 0.2913(2) 0.5762(5) 0.3717(5) 0.029(2) Uani 1 1 d .
O22 O 0.3359(2) 0.5316(5) 0.3169(5) 0.027(2) Uani 1 1 d .
O23 O 0.2222(3) 0.5599(6) 0.2845(5) 0.031(2) Uani 1 1 d .
O24 O 0.2729(2) 0.4273(5) 0.3356(4) 0.0233(18) Uani 1 1 d .
O25 O 0.3081(2) 0.3810(5) 0.2564(5) 0.030(2) Uani 1 1 d .
O26 O 0.3378(3) 0.4948(6) 0.1583(5) 0.037(2) Uani 1 1 d .
O27 O 0.3859(3) 0.4958(8) 0.0942(6) 0.051(3) Uani 1 1 d .
O28 O 0.4049(3) 0.4906(7) 0.2443(6) 0.046(3) Uani 1 1 d .
O29 O 0.4569(2) 0.4839(6) 0.2032(5) 0.028(2) Uani 1 1 d .
O30 O 0.3808(2) 0.3486(6) 0.1957(5) 0.033(2) Uani 1 1 d .
O31 O 0.3879(3) 0.3128(7) 0.0881(6) 0.045(3) Uani 1 1 d .
O32 O 0.4321(4) 0.3995(10) 0.0086(9) 0.081(5) Uani 1 1 d .
O33 O 0.4598(3) 0.4928(9) 0.0558(6) 0.057(4) Uani 1 1 d .
O34 O 0.4560(3) 0.3225(6) 0.1341(6) 0.039(2) Uani 1 1 d .
O35 O 0.5068(2) 0.3815(6) 0.1406(5) 0.031(2) Uani 1 1 d .
O36 O 0.4270(3) 0.1701(8) 0.0631(7) 0.064(4) Uani 1 1 d .
O37 O 0.4239(3) 0.0879(9) -0.0243(8) 0.071(5) Uani 1 1 d .
O38 O 0.4084(3) 0.2559(8) -0.0654(6) 0.057(4) Uani 1 1 d .
O39 O 0.4853(3) 0.2730(12) -0.0046(7) 0.085(6) Uani 1 1 d .
Mn1 Mn 0.37810(6) 0.17713(12) 0.74846(11) 0.0299(4) Uani 1 1 d .
Mn2 Mn 0.32513(5) 0.15069(11) 0.62323(10) 0.0261(4) Uani 1 1 d .
Mn3 Mn 0.32770(5) 0.31645(11) 0.54091(10) 0.0234(4) Uani 1 1 d .
Mn4 Mn 0.31698(5) 0.45494(11) 0.40753(10) 0.0219(4) Uani 1 1 d .
Mn5 Mn 0.24155(5) 0.52084(11) 0.38186(10) 0.0223(4) Uani 1 1 d .
Mn6 Mn 0.35472(5) 0.44108(11) 0.24914(11) 0.0249(4) Uani 1 1 d .
Mn7 Mn 0.42063(5) 0.41845(14) 0.13476(11) 0.0323(5) Uani 1 1 d .
Mn8 Mn 0.5000 0.5000 0.12859(14) 0.0239(6) Uani 1 2 d S
Mn9 Mn 0.43417(7) 0.28132(18) 0.03165(15) 0.0522(8) Uani 1 1 d .
Mn10 Mn 0.43927(7) 0.1585(3) -0.1111(2) 0.0898(16) Uani 1 1 d .
C134 C 0.5019(5) 0.2267(16) -0.0370(9) 0.070(7) Uani 1 1 d .
C114 C 0.4485(4) 0.4964(10) -0.0626(6) 0.073(4) Uani 1 1 d GU
C115 C 0.4662(5) 0.5643(11) -0.0704(10) 0.092(5) Uani 1 1 d GU
H115 H 0.4767 0.5876 -0.0316 0.110 Uiso 1 1 calc R
C116 C 0.4687(7) 0.5979(13) -0.1350(13) 0.193(5) Uani 1 1 d GU
H116 H 0.4808 0.6442 -0.1403 0.231 Uiso 1 1 calc R
C117 C 0.4534(8) 0.5636(18) -0.1918(9) 0.218(5) Uani 1 1 d GU
H117 H 0.4550 0.5866 -0.2359 0.261 Uiso 1 1 calc R
C118 C 0.4357(8) 0.4958(17) -0.1840(7) 0.209(5) Uani 1 1 d GU
H118 H 0.4252 0.4724 -0.2228 0.250 Uiso 1 1 calc R
C119 C 0.4333(5) 0.4622(11) -0.1194(9) 0.116(5) Uani 1 1 d GU
H119 H 0.4212 0.4158 -0.1141 0.139 Uiso 1 1 calc R
C29 C 0.4399(7) 0.2806(17) 0.7464(15) 0.087(9) Uani 1 1 d .
C31 C 0.4913(7) 0.3453(16) 0.7078(12) 0.138(6) Uani 1 1 d GU
H31 H 0.5048 0.3136 0.7367 0.165 Uiso 1 1 calc R
C30 C 0.4556(7) 0.3384(12) 0.7075(11) 0.124(6) Uani 1 1 d GU
C35 C 0.4359(5) 0.3848(15) 0.6651(14) 0.163(6) Uani 1 1 d GU
H35 H 0.4116 0.3801 0.6649 0.196 Uiso 1 1 calc R
C34 C 0.4519(7) 0.4380(13) 0.6231(14) 0.174(6) Uani 1 1 d GU
H34 H 0.4384 0.4696 0.5941 0.208 Uiso 1 1 calc R
C33 C 0.4875(7) 0.4448(15) 0.6234(16) 0.174(6) Uani 1 1 d GU
H33 H 0.4984 0.4811 0.5946 0.209 Uiso 1 1 calc R
C32 C 0.5073(5) 0.3984(19) 0.6657(17) 0.260(6) Uani 1 1 d GU
H32 H 0.5316 0.4031 0.6659 0.312 Uiso 1 1 calc R

loop_
_atom_site_aniso_label
_atom_site_aniso_U_11
_atom_site_aniso_U_22
_atom_site_aniso_U_33
_atom_site_aniso_U_23
_atom_site_aniso_U_13
_atom_site_aniso_U_12
C1 0.040(8) 0.044(9) 0.028(7) -0.006(6) 0.006(6) -0.019(7)
C2 0.035(8) 0.048(9) 0.019(6) 0.000(6) 0.000(5) -0.012(7)
C3 0.040(8) 0.058(10) 0.029(7) -0.013(7) 0.003(6) -0.013(8)
C4 0.048(10) 0.060(11) 0.032(8) -0.015(7) 0.004(7) -0.002(8)
C5 0.050(9) 0.055(10) 0.025(7) -0.004(7) -0.005(7) 0.000(8)
C6 0.034(8) 0.050(10) 0.047(9) -0.002(8) -0.009(7) -0.006(7)
C7 0.043(8) 0.033(7) 0.023(6) 0.004(5) -0.006(6) -0.008(6)
C8 0.057(10) 0.036(8) 0.022(7) 0.005(6) 0.004(7) 0.011(7)
C9 0.041(8) 0.026(7) 0.039(8) -0.002(6) 0.006(6) 0.003(6)
C10 0.062(11) 0.038(9) 0.040(9) 0.007(7) -0.004(8) 0.007(8)
C11 0.086(14) 0.039(9) 0.033(8) -0.013(7) -0.012(9) 0.011(9)
C12 0.082(14) 0.039(9) 0.045(9) -0.017(8) -0.012(9) 0.024(9)
C13 0.054(10) 0.044(10) 0.059(11) -0.012(8) -0.008(9) 0.018(8)
C14 0.037(8) 0.038(8) 0.047(9) -0.012(7) -0.005(7) 0.011(7)
C15 0.021(6) 0.043(8) 0.025(6) 0.009(6) -0.002(5) 0.002(6)
C16 0.025(6) 0.032(7) 0.035(7) -0.001(6) -0.002(6) 0.003(5)
C17 0.046(10) 0.039(9) 0.070(12) -0.011(8) -0.029(9) 0.000(8)
C18 0.058(12) 0.050(11) 0.12(2) -0.027(12) -0.049(13) 0.007(10)
C19 0.068(13) 0.032(9) 0.13(2) -0.031(12) -0.051(14) 0.012(9)
C20 0.055(11) 0.051(11) 0.095(16) -0.028(12) -0.036(12) 0.021(9)
C21 0.040(9) 0.049(10) 0.048(10) -0.017(8) -0.022(7) 0.007(8)
C22 0.025(6) 0.032(7) 0.024(6) 0.001(6) -0.004(5) -0.002(6)
C23 0.022(7) 0.077(13) 0.037(8) -0.002(8) 0.003(6) 0.014(8)
C24 0.028(9) 0.16(2) 0.047(11) 0.046(14) 0.002(8) 0.002(12)
C25 0.040(13) 0.32(5) 0.085(19) 0.10(3) 0.021(12) 0.05(2)
C26 0.061(16) 0.36(7) 0.11(2) 0.10(4) 0.030(18) 0.09(3)
C27 0.081(18) 0.21(4) 0.09(2) 0.05(2) 0.026(16) 0.10(2)
C28 0.050(11) 0.105(18) 0.063(13) 0.005(12) 0.021(10) 0.042(12)
C36 0.028(7) 0.019(6) 0.032(7) -0.005(5) 0.002(5) 0.005(5)
C37 0.034(7) 0.025(6) 0.030(7) 0.002(6) -0.002(6) 0.004(6)
C38 0.029(7) 0.044(9) 0.053(10) 0.007(8) -0.001(7) 0.002(7)
C39 0.027(8) 0.061(12) 0.061(11) 0.012(9) -0.009(8) 0.001(8)
C40 0.044(9) 0.050(10) 0.048(10) 0.002(8) -0.014(8) -0.002(8)
C41 0.056(10) 0.044(9) 0.036(8) 0.009(7) -0.015(8) 0.003(8)
C42 0.040(8) 0.030(7) 0.029(7) 0.007(6) -0.003(6) -0.003(6)
C43 0.018(6) 0.033(7) 0.018(6) -0.005(5) -0.002(4) -0.002(5)
C44 0.021(6) 0.034(7) 0.029(7) -0.010(6) -0.002(5) 0.005(5)
C45 0.028(7) 0.029(7) 0.030(7) -0.009(6) 0.003(6) 0.001(6)
C46 0.042(8) 0.025(7) 0.052(10) -0.003(6) 0.007(7) 0.011(6)
C47 0.038(9) 0.040(9) 0.081(14) -0.007(9) 0.011(9) 0.009(8)
C48 0.035(9) 0.053(11) 0.073(13) -0.024(10) 0.014(9) 0.008(8)
C49 0.037(8) 0.034(8) 0.037(8) -0.003(6) 0.002(6) 0.002(6)
C50 0.028(7) 0.030(7) 0.022(6) 0.000(5) 0.001(5) 0.003(6)
C51 0.026(6) 0.034(7) 0.026(6) 0.006(5) 0.004(5) 0.008(6)
C52 0.037(8) 0.036(8) 0.036(8) 0.009(6) 0.004(6) 0.002(6)
C53 0.037(9) 0.058(11) 0.066(12) 0.033(9) 0.005(9) -0.006(8)
C54 0.036(8) 0.068(12) 0.047(10) 0.013(9) 0.017(7) 0.010(8)
C55 0.040(8) 0.057(10) 0.032(8) 0.007(7) 0.008(6) 0.022(8)
C56 0.029(7) 0.037(8) 0.029(7) -0.002(6) 0.001(6) 0.004(6)
C57 0.025(6) 0.026(7) 0.036(7) 0.002(6) 0.000(6) -0.002(5)
C58 0.037(8) 0.041(9) 0.041(8) -0.002(7) -0.015(7) -0.011(7)
C59 0.050(10) 0.041(9) 0.060(11) 0.003(8) -0.017(9) -0.015(8)
C60 0.085(15) 0.061(13) 0.066(13) 0.003(10) -0.021(11) -0.048(12)
C61 0.13(2) 0.11(2) 0.067(16) 0.003(15) -0.032(16) -0.07(2)
C62 0.18(3) 0.14(3) 0.048(13) 0.000(15) -0.030(17) -0.10(3)
C63 0.086(15) 0.058(12) 0.037(9) 0.000(8) -0.022(9) -0.034(11)
C64 0.030(7) 0.023(7) 0.036(7) 0.001(6) 0.006(6) -0.008(6)
C65 0.031(7) 0.028(7) 0.042(8) 0.002(6) -0.004(6) -0.014(6)
C66 0.032(8) 0.032(8) 0.079(13) 0.008(8) -0.005(8) -0.008(7)
C67 0.047(11) 0.048(12) 0.13(2) 0.042(13) -0.008(12) -0.014(9)
C68 0.052(13) 0.10(2) 0.14(2) 0.069(19) 0.003(14) -0.031(14)
C69 0.040(11) 0.080(17) 0.14(2) 0.014(16) 0.022(13) -0.017(11)
C70 0.031(8) 0.050(10) 0.068(12) -0.002(9) 0.012(8) -0.006(7)
C71 0.020(6) 0.023(6) 0.025(6) -0.003(5) -0.001(5) -0.005(5)
C72 0.042(8) 0.029(7) 0.026(6) 0.007(6) -0.003(6) -0.004(6)
C73 0.036(8) 0.031(8) 0.062(11) 0.001(7) -0.014(8) -0.002(7)
C74 0.060(12) 0.032(9) 0.083(15) 0.009(9) -0.026(11) -0.001(8)
C75 0.13(2) 0.038(10) 0.046(11) 0.012(8) -0.037(13) -0.009(12)
C76 0.12(2) 0.035(10) 0.063(13) 0.012(9) 0.036(13) -0.001(11)
C77 0.074(12) 0.029(8) 0.049(10) 0.004(7) 0.021(9) -0.002(8)
C78 0.040(7) 0.020(6) 0.027(6) 0.004(5) 0.002(6) -0.007(5)
C79 0.045(8) 0.026(7) 0.019(6) -0.002(5) -0.004(6) -0.001(6)
C80 0.049(9) 0.020(6) 0.027(7) -0.007(5) -0.010(6) 0.006(6)
C81 0.055(10) 0.037(8) 0.035(8) -0.013(7) -0.020(7) 0.004(7)
C82 0.101(16) 0.042(9) 0.029(8) -0.003(7) -0.016(9) 0.004(10)
C83 0.067(12) 0.042(9) 0.031(8) -0.004(7) 0.011(8) 0.004(8)
C84 0.040(8) 0.039(8) 0.028(7) -0.006(6) 0.004(6) 0.001(7)
C85 0.023(6) 0.021(6) 0.029(6) 0.000(5) 0.001(5) -0.002(5)
C86 0.026(6) 0.026(6) 0.027(7) -0.002(5) -0.003(5) -0.007(5)
C87 0.028(7) 0.023(6) 0.037(8) -0.007(5) 0.002(6) 0.000(5)
C88 0.027(7) 0.029(7) 0.064(10) -0.003(7) -0.010(7) -0.002(6)
C89 0.041(9) 0.038(8) 0.051(10) -0.010(7) -0.020(7) -0.004(7)
C90 0.053(10) 0.046(9) 0.039(9) -0.011(8) -0.019(8) -0.005(8)
C91 0.045(8) 0.025(7) 0.033(7) -0.002(5) -0.010(6) -0.004(6)
C92 0.037(8) 0.048(9) 0.025(7) 0.012(6) -0.001(6) -0.006(7)
C93 0.043(8) 0.033(7) 0.029(7) 0.005(6) -0.005(6) -0.006(7)
C94 0.045(9) 0.053(10) 0.037(8) 0.001(8) 0.000(7) 0.008(8)
C95 0.058(12) 0.056(12) 0.062(12) 0.009(10) -0.007(10) 0.016(10)
C96 0.084(14) 0.030(8) 0.039(9) 0.007(7) -0.020(9) -0.006(9)
C97 0.082(14) 0.036(9) 0.037(9) 0.006(7) -0.010(9) -0.012(9)
C98 0.049(9) 0.032(8) 0.033(8) 0.001(6) 0.000(7) -0.009(7)
C99 0.027(6) 0.026(6) 0.030(7) -0.001(6) -0.005(6) -0.004(5)
C100 0.042(10) 0.082(14) 0.058(11) -0.042(11) 0.024(8) -0.021(10)
C101 0.030(7) 0.051(10) 0.046(9) -0.023(8) 0.009(7) -0.008(7)
C102 0.049(12) 0.13(2) 0.095(18) -0.076(17) 0.011(12) -0.024(14)
C103 0.051(14) 0.19(3) 0.20(4) -0.15(3) -0.013(19) 0.005(18)
C104 0.059(15) 0.16(3) 0.16(3) -0.12(3) 0.005(17) 0.017(17)
C105 0.042(11) 0.087(17) 0.104(19) -0.046(15) -0.004(12) 0.000(11)
C106 0.023(7) 0.054(10) 0.039(8) -0.014(7) 0.002(6) 0.002(7)
C107 0.035(8) 0.037(8) 0.025(7) -0.010(6) 0.002(6) -0.007(6)
C108 0.053(10) 0.053(10) 0.032(8) -0.012(7) 0.004(7) -0.022(8)
C109 0.059(11) 0.057(11) 0.045(10) 0.000(8) -0.015(8) -0.029(9)
C110 0.042(10) 0.049(11) 0.069(13) -0.011(9) -0.004(9) -0.016(8)
C111 0.041(9) 0.047(10) 0.053(10) 0.008(8) 0.003(8) 0.006(8)
C112 0.045(9) 0.036(8) 0.027(7) -0.007(6) -0.005(6) 0.000(7)
C113 0.023(7) 0.070(11) 0.015(6) 0.005(6) -0.001(5) 0.000(7)
C120 0.045(9) 0.037(8) 0.029(7) -0.009(6) 0.009(6) 0.001(7)
C121 0.046(10) 0.033(8) 0.062(11) -0.013(8) 0.021(8) 0.002(7)
C122 0.057(12) 0.040(10) 0.096(17) 0.005(10) 0.010(11) 0.022(9)
C123 0.070(15) 0.041(12) 0.17(3) 0.032(15) 0.018(16) 0.027(11)
C124 0.09(2) 0.067(17) 0.22(4) 0.04(2) 0.06(2) 0.050(16)
C125 0.10(2) 0.025(10) 0.19(3) 0.005(14) 0.06(2) 0.004(12)
C126 0.065(12) 0.028(8) 0.070(12) -0.007(8) 0.035(10) 0.003(8)
C127 0.024(8) 0.058(11) 0.104(17) -0.054(12) 0.000(9) 0.005(8)
C128 0.026(8) 0.054(11) 0.075(13) -0.029(10) -0.013(8) 0.010(7)
C129 0.069(14) 0.057(13) 0.11(2) -0.045(14) -0.058(14) 0.030(11)
C130 0.12(2) 0.030(9) 0.12(2) -0.014(12) -0.083(18) 0.012(12)
C131 0.096(17) 0.037(10) 0.087(16) -0.009(10) -0.036(14) 0.016(11)
C132 0.071(14) 0.041(10) 0.080(14) -0.005(10) 0.000(11) 0.010(10)
C133 0.049(11) 0.042(10) 0.082(14) -0.020(10) -0.013(10) 0.003(8)
O40 0.029(6) 0.114(12) 0.041(7) -0.007(7) -0.005(5) -0.019(7)
C135 0.037(9) 0.125(19) 0.036(9) 0.007(11) 0.007(8) -0.027(11)
C136 0.039(10) 0.13(2) 0.057(12) -0.007(13) 0.004(9) -0.038(13)
C137 0.046(11) 0.12(2) 0.052(12) 0.018(12) 0.004(9) -0.032(12)
C138 0.037(10) 0.13(2) 0.082(16) 0.057(16) -0.001(11) -0.022(13)
C139 0.042(11) 0.098(19) 0.104(19) 0.026(16) -0.001(12) -0.020(12)
C140 0.044(10) 0.090(16) 0.057(12) 0.004(11) 0.012(9) -0.023(11)
O1 0.043(6) 0.039(6) 0.027(5) -0.003(4) -0.001(4) -0.007(5)
O2 0.142(14) 0.061(8) 0.025(6) -0.003(6) -0.002(8) 0.063(9)
O3 0.039(5) 0.030(5) 0.026(5) 0.004(4) 0.011(4) 0.005(4)
O4 0.042(6) 0.037(5) 0.032(5) 0.002(5) -0.013(5) 0.008(5)
O5 0.039(6) 0.044(6) 0.031(5) -0.011(5) -0.004(4) 0.017(5)
O6 0.035(6) 0.042(6) 0.035(5) 0.016(4) 0.004(4) 0.002(5)
O7 0.030(5) 0.029(5) 0.025(5) 0.004(4) 0.001(4) 0.001(4)
O8 0.027(5) 0.034(5) 0.027(5) 0.003(4) 0.001(4) 0.001(4)
O9 0.17(2) 0.093(14) 0.053(10) -0.009(9) -0.001(13) -0.048(15)
O10 0.090(14) 0.130(18) 0.117(17) -0.019(15) 0.021(13) -0.017(13)
O11 0.035(5) 0.025(5) 0.044(6) -0.003(4) -0.004(4) 0.002(4)
O12 0.024(4) 0.020(4) 0.028(5) 0.005(3) 0.000(4) 0.000(3)
O13 0.027(4) 0.021(4) 0.020(4) 0.005(3) 0.001(3) 0.002(4)
O14 0.032(5) 0.027(5) 0.020(4) 0.009(4) 0.003(4) -0.002(4)
O15 0.028(5) 0.026(5) 0.034(5) 0.006(4) 0.005(4) 0.006(4)
O16 0.028(5) 0.027(5) 0.020(4) 0.003(4) 0.003(4) 0.000(4)
O17 0.047(6) 0.025(5) 0.040(6) -0.004(4) 0.005(5) -0.007(5)
O18 0.032(5) 0.025(5) 0.034(5) -0.001(4) -0.005(4) -0.003(4)
O19 0.024(4) 0.024(5) 0.025(4) 0.001(4) 0.005(4) -0.001(4)
O20 0.027(5) 0.025(5) 0.023(4) 0.000(4) 0.005(4) 0.001(4)
O21 0.030(5) 0.029(5) 0.029(5) -0.008(4) 0.012(4) -0.008(4)
O22 0.025(5) 0.021(4) 0.036(5) 0.003(4) 0.003(4) -0.001(4)
O23 0.035(5) 0.040(6) 0.019(4) -0.002(4) -0.008(4) -0.002(4)
O24 0.024(4) 0.022(4) 0.024(4) -0.003(3) -0.001(4) 0.000(4)
O25 0.026(5) 0.030(5) 0.032(5) -0.006(4) 0.005(4) -0.003(4)
O26 0.028(5) 0.049(6) 0.032(5) 0.009(5) 0.006(4) 0.000(5)
O27 0.029(6) 0.086(9) 0.039(6) 0.020(6) 0.007(5) 0.002(6)
O28 0.026(5) 0.055(7) 0.056(7) -0.009(6) 0.006(5) -0.012(5)
O29 0.024(5) 0.038(5) 0.023(4) -0.003(4) 0.002(4) -0.005(4)
O30 0.028(5) 0.039(5) 0.032(5) -0.009(4) 0.001(4) 0.001(4)
O31 0.040(6) 0.059(7) 0.036(6) -0.012(5) 0.012(5) -0.010(5)
O32 0.052(9) 0.089(12) 0.102(13) 0.015(10) -0.018(8) -0.038(8)
O33 0.044(7) 0.095(10) 0.031(6) -0.018(6) -0.023(5) 0.016(7)
O34 0.030(5) 0.043(6) 0.043(6) -0.018(5) -0.001(5) -0.002(5)
O35 0.030(5) 0.033(5) 0.030(5) -0.005(4) -0.005(4) -0.001(4)
O36 0.053(8) 0.073(9) 0.067(9) -0.042(7) 0.013(7) -0.017(7)
O37 0.038(7) 0.101(11) 0.075(10) -0.058(9) -0.001(7) -0.003(7)
O38 0.029(6) 0.088(10) 0.053(7) -0.042(7) 0.009(5) -0.016(6)
O39 0.031(7) 0.171(18) 0.054(8) -0.054(10) 0.014(6) -0.029(9)
Mn1 0.0394(11) 0.0281(10) 0.0222(9) -0.0008(8) -0.0047(9) 0.0031(9)
Mn2 0.0280(10) 0.0249(9) 0.0253(10) 0.0038(8) -0.0013(8) 0.0007(8)
Mn3 0.0265(10) 0.0210(9) 0.0227(9) 0.0010(7) 0.0011(8) 0.0010(8)
Mn4 0.0212(9) 0.0219(9) 0.0225(9) 0.0006(7) 0.0012(7) 0.0014(7)
Mn5 0.0217(9) 0.0216(9) 0.0235(9) -0.0013(7) 0.0011(8) 0.0010(7)
Mn6 0.0204(9) 0.0293(10) 0.0252(9) -0.0006(8) 0.0031(8) -0.0004(8)
Mn7 0.0238(10) 0.0494(13) 0.0237(10) -0.0133(9) 0.0014(8) -0.0038(10)
Mn8 0.0192(12) 0.0330(15) 0.0193(13) 0.000 0.000 -0.0031(11)
Mn9 0.0334(13) 0.0731(19) 0.0501(16) -0.0392(14) 0.0148(12) -0.0229(13)
Mn10 0.0249(13) 0.140(3) 0.105(3) -0.100(3) -0.0045(15) 0.0060(17)
C134 0.035(9) 0.14(2) 0.036(9) -0.012(12) 0.015(8) -0.032(12)
C114 0.080(10) 0.106(12) 0.033(6) 0.003(7) -0.002(6) 0.036(9)
C115 0.083(11) 0.108(12) 0.084(6) 0.025(7) 0.003(7) 0.027(9)
C116 0.233(11) 0.209(12) 0.136(7) 0.116(8) 0.009(8) 0.018(9)
C117 0.325(11) 0.261(12) 0.067(7) 0.093(8) 0.014(8) 0.111(10)
C118 0.326(11) 0.260(12) 0.040(6) 0.000(8) -0.033(7) 0.104(10)
C119 0.155(11) 0.157(12) 0.035(6) -0.003(7) -0.028(7) 0.049(9)
C29 0.078(17) 0.10(2) 0.080(17) -0.041(16) -0.028(15) 0.048(16)
C31 0.150(14) 0.142(13) 0.121(12) 0.018(10) 0.050(12) 0.035(12)
C30 0.149(14) 0.144(13) 0.077(12) 0.002(10) 0.023(12) 0.032(12)
C35 0.149(14) 0.151(13) 0.190(13) 0.108(10) 0.048(12) 0.029(12)
C34 0.149(14) 0.107(13) 0.266(13) 0.091(10) 0.094(13) 0.024(12)
C33 0.148(14) 0.184(13) 0.189(13) 0.089(10) 0.051(13) 0.019(12)
C32 0.158(14) 0.351(13) 0.272(13) 0.196(10) 0.050(13) 0.039(12)

loop_
_atom_type_symbol
_atom_type_description
_atom_type_scat_dispersion_real
_atom_type_scat_dispersion_imag
_atom_type_scat_source
C C 0.0033 0.0016 'International Tables Vol C Tables 4.2.6.8 and 6.1.1.4'
H H 0.0000 0.0000 'International Tables Vol C Tables 4.2.6.8 and 6.1.1.4'
O O 0.0106 0.0060 'International Tables Vol C Tables 4.2.6.8 and 6.1.1.4'
Mn Mn 0.3368 0.7283 'International Tables Vol C Tables 4.2.6.8 and 6.1.1.4'
N N 0.0061 0.0033 'International Tables Vol C Tables 4.2.6.8 and 6.1.1.4'

loop_
_geom_angle_atom_site_label_1
_geom_angle_atom_site_label_2
_geom_angle_atom_site_label_3
_geom_angle
_geom_angle_site_symmetry_1
_geom_angle_site_symmetry_3
O38 C1 O1 118.4(15) 1_556 .
O38 C1 C2 121.4(14) 1_556 .
O1 C1 C2 120.1(13) . .
C3 C2 C7 119.7(15) . .
C3 C2 C1 120.8(13) . .
C7 C2 C1 119.5(14) . .
C2 C3 C4 120.2(15) . .
C2 C3 H3 119.9 . .
C4 C3 H3 119.9 . .
C3 C4 C5 119.5(16) . .
C3 C4 H4 120.3 . .
C5 C4 H4 120.3 . .
C4 C5 C6 120.5(16) . .
C4 C5 H5 119.8 . .
C6 C5 H5 119.8 . .
C7 C6 C5 119.8(15) . .
C7 C6 H6 120.1 . .
C5 C6 H6 120.1 . .
C6 C7 C2 120.4(14) . .
C6 C7 H7 119.8 . .
C2 C7 H7 119.8 . .
O2 C8 O3 123.3(14) . .
O2 C8 C9 117.8(14) . .
O3 C8 C9 118.9(13) . .
C14 C9 C10 120.2(14) . .
C14 C9 C8 120.9(14) . .
C10 C9 C8 118.8(14) . .
C11 C10 C9 119.6(16) . .
C11 C10 H10 120.2 . .
C9 C10 H10 120.2 . .
C12 C11 C10 120.9(16) . .
C12 C11 H11 119.5 . .
C10 C11 H11 119.6 . .
C11 C12 C13 119.5(16) . .
C11 C12 H12 120.3 . .
C13 C12 H12 120.2 . .
C14 C13 C12 120.2(17) . .
C14 C13 H13 119.9 . .
C12 C13 H13 119.9 . .
C9 C14 C13 119.5(16) . .
C9 C14 H14 120.2 . .
C13 C14 H14 120.3 . .
O4 C15 O5 124.2(14) . .
O4 C15 C16 117.9(12) . .
O5 C15 C16 117.8(12) . .
C21 C16 C17 119.9(14) . .
C21 C16 C15 121.4(13) . .
C17 C16 C15 118.7(13) . .
C16 C17 C18 119.0(16) . .
C16 C17 H17 120.5 . .
C18 C17 H17 120.5 . .
C19 C18 C17 119.7(17) . .
C19 C18 H18 120.2 . .
C17 C18 H18 120.1 . .
C20 C19 C18 121.1(18) . .
C20 C19 H19 119.5 . .
C18 C19 H19 119.4 . .
C19 C20 C21 119.9(17) . .
C19 C20 H20 120.0 . .
C21 C20 H20 120.1 . .
C16 C21 C20 120.4(15) . .
C16 C21 H21 119.8 . .
C20 C21 H21 119.8 . .
O8 C22 O7 124.8(12) . .
O8 C22 C23 118.4(13) . .
O7 C22 C23 116.8(13) . .
C24 C23 C28 122.1(17) . .
C24 C23 C22 118.4(16) . .
C28 C23 C22 119.4(16) . .
C23 C24 C25 119(2) . .
C23 C24 H24 120.7 . .
C25 C24 H24 120.6 . .
C26 C25 C24 121(3) . .
C26 C25 H25 119.3 . .
C24 C25 H25 119.4 . .
C25 C26 C27 120(3) . .
C25 C26 H26 119.9 . .
C27 C26 H26 119.8 . .
C28 C27 C26 119(3) . .
C28 C27 H27 120.7 . .
C26 C27 H27 120.8 . .
C23 C28 C27 119(2) . .
C23 C28 H28 120.6 . .
C27 C28 H28 120.6 . .
O12 C36 O20 118.5(12) . 4_546
O12 C36 C37 120.2(12) . .
O20 C36 C37 121.3(12) 4_546 .
C42 C37 C38 119.0(14) . .
C42 C37 C36 120.0(13) . .
C38 C37 C36 121.0(13) . .
C39 C38 C37 119.8(16) . .
C39 C38 H38 120.1 . .
C37 C38 H38 120.1 . .
C40 C39 C38 120.7(16) . .
C40 C39 H39 119.6 . .
C38 C39 H39 119.6 . .
C39 C40 C41 120.5(16) . .
C39 C40 H40 119.7 . .
C41 C40 H40 119.8 . .
C42 C41 C40 119.4(16) . .
C42 C41 H41 120.3 . .
C40 C41 H41 120.3 . .
C41 C42 C37 120.4(15) . .
C41 C42 H42 119.8 . .
C37 C42 H42 119.8 . .
O14 C43 O13 118.5(11) . .
O14 C43 C44 120.2(11) . .
O13 C43 C44 121.3(12) . .
C49 C44 C45 119.7(13) . .
C49 C44 C43 119.3(13) . .
C45 C44 C43 120.9(12) . .
C46 C45 C44 120.2(13) . .
C46 C45 H45 119.9 . .
C44 C45 H45 119.9 . .
C45 C46 C47 120.0(15) . .
C45 C46 H46 120.0 . .
C47 C46 H46 120.0 . .
C48 C47 C46 118.8(15) . .
C48 C47 H47 120.6 . .
C46 C47 H47 120.6 . .
C47 C48 C49 121.8(16) . .
C47 C48 H48 119.1 . .
C49 C48 H48 119.1 . .
C48 C49 C44 119.3(16) . .
C48 C49 H49 120.3 . .
C44 C49 H49 120.3 . .
O15 C50 O16 122.5(12) . .
O15 C50 C51 118.1(12) . .
O16 C50 C51 119.5(12) . .
C56 C51 C52 118.4(13) . .
C56 C51 C50 120.6(13) . .
C52 C51 C50 120.7(13) . .
C53 C52 C51 121.2(15) . .
C53 C52 H52 119.4 . .
C51 C52 H52 119.4 . .
C52 C53 C54 119.1(15) . .
C52 C53 H53 120.5 . .
C54 C53 H53 120.4 . .
C55 C54 C53 120.7(15) . .
C55 C54 H54 119.7 . .
C53 C54 H54 119.7 . .
C54 C55 C56 120.1(16) . .
C54 C55 H55 119.9 . .
C56 C55 H55 120.0 . .
C55 C56 C51 120.3(14) . .
C55 C56 H56 119.9 . .
C51 C56 H56 119.9 . .
O17 C57 O18 125.7(13) . .
O17 C57 C58 118.1(13) . .
O18 C57 C58 116.2(12) . .
C63 C58 C59 119.9(16) . .
C63 C58 C57 118.2(15) . .
C59 C58 C57 121.8(15) . .
C60 C59 C58 120.3(19) . .
C60 C59 H59 119.9 . .
C58 C59 H59 119.9 . .
C59 C60 C61 121(2) . .
C59 C60 H60 119.5 . .
C61 C60 H60 119.6 . .
C62 C61 C60 118(2) . .
C62 C61 H61 121.0 . .
C60 C61 H61 121.0 . .
C61 C62 C63 122(2) . .
C61 C62 H62 119.2 . .
C63 C62 H62 119.1 . .
C58 C63 C62 119(2) . .
C58 C63 H63 120.4 . .
C62 C63 H63 120.4 . .
O11 C64 O19 125.7(12) 4_556 .
O11 C64 C65 116.6(13) 4_556 .
O19 C64 C65 117.7(12) . .
C70 C65 C66 119.0(14) . .
C70 C65 C64 119.7(14) . .
C66 C65 C64 121.2(14) . .
C67 C66 C65 119.9(17) . .
C67 C66 H66 120.0 . .
C65 C66 H66 120.0 . .
C68 C67 C66 120(2) . .
C68 C67 H67 120.1 . .
C66 C67 H67 120.1 . .
C69 C68 C67 121.1(19) . .
C69 C68 H68 119.5 . .
C67 C68 H68 119.4 . .
C68 C69 C70 119(2) . .
C68 C69 H69 120.3 . .
C70 C69 H69 120.3 . .
C65 C70 C69 120.5(19) . .
C65 C70 H70 119.7 . .
C69 C70 H70 119.7 . .
O22 C71 O21 119.5(12) . .
O22 C71 C72 121.5(12) . .
O21 C71 C72 118.8(12) . .
C77 C72 C73 120.2(15) . .
C77 C72 C71 120.1(14) . .
C73 C72 C71 119.7(13) . .
C74 C73 C72 120.9(18) . .
C74 C73 H73 119.6 . .
C72 C73 H73 119.6 . .
C75 C74 C73 119.1(19) . .
C75 C74 H74 120.4 . .
C73 C74 H74 120.5 . .
C74 C75 C76 121.2(17) . .
C74 C75 H75 119.4 . .
C76 C75 H75 119.4 . .
C77 C76 C75 119(2) . .
C77 C76 H76 120.4 . .
C75 C76 H76 120.4 . .
C76 C77 C72 119.5(18) . .
C76 C77 H77 120.2 . .
C72 C77 H77 120.3 . .
O23 C78 O6 122.9(13) . 4_556
O23 C78 C79 119.4(13) . .
O6 C78 C79 117.7(13) 4_556 .
C84 C79 C80 119.5(13) . .
C84 C79 C78 120.4(13) . .
C80 C79 C78 120.1(13) . .
C81 C80 C79 120.4(15) . .
C81 C80 H80 119.8 . .
C79 C80 H80 119.8 . .
C80 C81 C82 120.1(15) . .
C80 C81 H81 119.9 . .
C82 C81 H81 120.0 . .
C83 C82 C81 119.2(15) . .
C83 C82 H82 120.4 . .
C81 C82 H82 120.4 . .
C84 C83 C82 120.5(17) . .
C84 C83 H83 119.8 . .
C82 C83 H83 119.7 . .
C83 C84 C79 120.4(15) . .
C83 C84 H84 119.8 . .
C79 C84 H84 119.8 . .
O24 C85 O25 124.2(12) . .
O24 C85 C86 119.5(11) . .
O25 C85 C86 116.3(12) . .
C91 C86 C87 120.3(13) . .
C91 C86 C85 118.8(12) . .
C87 C86 C85 120.9(12) . .
C86 C87 C88 119.6(14) . .
C86 C87 H87 120.2 . .
C88 C87 H87 120.2 . .
C89 C88 C87 120.5(15) . .
C89 C88 H88 119.8 . .
C87 C88 H88 119.7 . .
C88 C89 C90 119.9(14) . .
C88 C89 H89 120.0 . .
C90 C89 H89 120.0 . .
C91 C90 C89 119.8(15) . .
C91 C90 H90 120.1 . .
C89 C90 H90 120.1 . .
C86 C91 C90 119.8(15) . .
C86 C91 H91 120.1 . .
C90 C91 H91 120.1 . .
O27 C92 O26 124.9(14) . .
O27 C92 C93 116.0(13) . .
O26 C92 C93 119.1(14) . .
C98 C93 C94 118.5(15) . .
C98 C93 C92 121.0(15) . .
C94 C93 C92 120.5(14) . .
C93 C94 C95 121.9(17) . .
C93 C94 H94 119.0 . .
C95 C94 H94 119.1 . .
C96 C95 C94 116.7(18) . .
C96 C95 H95 121.7 . .
C94 C95 H95 121.7 . .
C97 C96 C95 122.4(17) . .
C97 C96 H96 118.8 . .
C95 C96 H96 118.8 . .
C96 C97 C98 120.6(18) . .
C96 C97 H97 119.7 . .
C98 C97 H97 119.7 . .
C97 C98 C93 119.9(17) . .
C97 C98 H98 120.0 . .
C93 C98 H98 120.0 . .
O28 C99 O29 121.6(13) . .
O28 C99 C100 117.9(13) . .
O29 C99 C100 120.4(12) . .
C101 C100 C105 119.8(17) . .
C101 C100 C99 123.4(15) . .
C105 C100 C99 116.6(16) . .
C102 C101 C100 120.9(17) . .
C102 C101 H101 119.6 . .
C100 C101 H101 119.6 . .
C101 C102 C103 121(2) . .
C101 C102 H102 119.4 . .
C103 C102 H102 119.4 . .
C104 C103 C102 117(2) . .
C104 C103 H103 121.6 . .
C102 C103 H103 121.5 . .
C105 C104 C103 122(2) . .
C105 C104 H104 118.9 . .
C103 C104 H104 118.9 . .
C104 C105 C100 119(2) . .
C104 C105 H105 120.7 . .
C100 C105 H105 120.7 . .
O31 C106 O30 119.7(15) . .
O31 C106 C107 120.0(14) . .
O30 C106 C107 120.4(14) . .
C112 C107 C108 118.6(14) . .
C112 C107 C106 121.6(13) . .
C108 C107 C106 119.8(13) . .
C109 C108 C107 121.5(16) . .
C109 C108 H108 119.2 . .
C107 C108 H108 119.3 . .
C108 C109 C110 119.6(16) . .
C108 C109 H109 120.2 . .
C110 C109 H109 120.2 . .
C111 C110 C109 119.4(16) . .
C111 C110 H110 120.3 . .
C109 C110 H110 120.3 . .
C112 C111 C110 119.4(16) . .
C112 C111 H111 120.3 . .
C110 C111 H111 120.3 . .
C107 C112 C111 121.5(14) . .
C107 C112 H112 119.2 . .
C111 C112 H112 119.3 . .
O32 C113 O33 122.1(16) . .
O32 C113 C114 117.6(15) . .
O33 C113 C114 120.0(16) . .
O35 C120 O34 124.8(15) . .
O35 C120 C121 117.4(14) . .
O34 C120 C121 117.8(14) . .
C126 C121 C122 120.6(18) . .
C126 C121 C120 119.9(17) . .
C122 C121 C120 119.5(16) . .
C123 C122 C121 120(2) . .
C123 C122 H122 120.1 . .
C121 C122 H122 120.1 . .
C124 C123 C122 121(3) . .
C124 C123 H123 119.5 . .
C122 C123 H123 119.6 . .
C125 C124 C123 120(2) . .
C125 C124 H124 119.8 . .
C123 C124 H124 119.9 . .
C124 C125 C126 120(2) . .
C124 C125 H125 119.8 . .
C126 C125 H125 119.8 . .
C121 C126 C125 118(2) . .
C121 C126 H126 121.2 . .
C125 C126 H126 121.2 . .
O37 C127 O36 127(2) . .
O37 C127 C128 117.1(16) . .
O36 C127 C128 116.0(19) . .
C129 C128 C133 118(2) . .
C129 C128 C127 123(2) . .
C133 C128 C127 119.4(17) . .
C128 C129 C130 122(2) . .
C128 C129 H129 118.8 . .
C130 C129 H129 118.8 . .
C129 C130 C131 119(2) . .
C129 C130 H130 120.6 . .
C131 C130 H130 120.5 . .
C132 C131 C130 120(2) . .
C132 C131 H131 119.7 . .
C130 C131 H131 119.9 . .
C131 C132 C133 120(2) . .
C131 C132 H132 120.0 . .
C133 C132 H132 119.9 . .
C132 C133 C128 120.3(19) . .
C132 C133 H133 119.9 . .
C128 C133 H133 119.8 . .
C134 O40 Mn10 130.2(14) . .
C140 C135 C136 117.9(19) . .
C140 C135 C134 122(2) . .
C136 C135 C134 120(2) . .
C135 C136 C137 121(2) . .
C135 C136 H136 119.4 . .
C137 C136 H136 119.4 . .
C138 C137 C136 118(2) . .
C138 C137 H137 120.8 . .
C136 C137 H137 120.7 . .
C137 C138 C139 122(2) . .
C137 C138 H138 119.2 . .
C139 C138 H138 119.2 . .
C140 C139 C138 118(3) . .
C140 C139 H139 120.8 . .
C138 C139 H139 120.9 . .
C135 C140 C139 123(2) . .
C135 C140 H140 118.7 . .
C139 C140 H140 118.7 . .
C1 O1 Mn1 135.2(10) . .
C1 O1 Mn10 91.7(9) . 1_556
Mn1 O1 Mn10 108.1(5) . 1_556
C8 O2 Mn1 140.7(11) . .
C8 O3 Mn2 119.3(9) . .
C8 O3 Mn3 128.7(10) . .
Mn2 O3 Mn3 94.9(3) . .
C15 O4 Mn1 151.6(10) . .
C15 O5 Mn10 123.8(9) . 1_556
C78 O6 Mn2 115.7(9) 4_546 .
C78 O6 Mn1 146.5(10) 4_546 .
Mn2 O6 Mn1 93.5(4) . .
C22 O7 Mn2 119.5(8) . .
C22 O7 Mn1 135.1(9) . .
Mn2 O7 Mn1 95.5(4) . .
C22 O8 Mn3 138.4(9) . .
C29 O9 Mn1 143(3) . .
C29 O10 Mn10 132(2) . 1_556
C64 O11 Mn2 133.1(10) 4_546 .
C36 O12 Mn3 131.8(8) . .
C36 O12 Mn2 91.7(8) . .
Mn3 O12 Mn2 96.8(3) . .
C43 O13 Mn3 137.9(8) . .
C43 O13 Mn4 97.1(7) . .
Mn3 O13 Mn4 106.4(4) . .
C43 O14 Mn6 137.8(8) . .
C43 O14 Mn4 89.2(7) . .
Mn6 O14 Mn4 94.4(3) . .
C50 O15 Mn3 140.2(9) . .
C50 O16 Mn4 121.5(8) . .
C50 O16 Mn5 131.1(9) . .
Mn4 O16 Mn5 90.9(3) . .
C57 O17 Mn3 140.8(10) . .
C57 O18 Mn4 127.5(9) . .
C64 O19 Mn5 130.8(8) . .
C36 O20 Mn5 148.5(8) 4_556 .
C36 O20 Mn2 92.3(8) 4_556 4_556
Mn5 O20 Mn2 101.6(4) . 4_556
C71 O21 Mn5 133.0(8) . .
C71 O21 Mn4 90.2(8) . .
Mn5 O21 Mn4 86.7(3) . .
C71 O22 Mn6 142.7(8) . .
C71 O22 Mn4 96.3(8) . .
Mn6 O22 Mn4 97.6(3) . .
C78 O23 Mn5 143.0(9) . .
C85 O24 Mn5 141.8(8) . .
C85 O24 Mn4 120.1(8) . .
Mn5 O24 Mn4 90.3(3) . .
C85 O25 Mn6 135.6(9) . .
C92 O26 Mn6 129.5(10) . .
C92 O27 Mn7 135.8(10) . .
C99 O28 Mn6 172.2(11) . .
C99 O29 Mn8 150.3(9) . .
C99 O29 Mn7 98.9(8) . .
Mn8 O29 Mn7 98.7(4) . .
C106 O30 Mn6 135.5(9) . .
C106 O30 Mn7 95.2(9) . .
Mn6 O30 Mn7 98.8(4) . .
C106 O31 Mn9 141.7(12) . .
C106 O31 Mn7 89.9(9) . .
Mn9 O31 Mn7 87.3(4) . .
C113 O32 Mn9 147.9(13) . .
C113 O32 Mn7 92.3(12) . .
Mn9 O32 Mn7 86.1(6) . .
C113 O33 Mn8 147.7(12) . .
C113 O33 Mn7 91.0(10) . .
Mn8 O33 Mn7 94.0(5) . .
C120 O34 Mn7 126.4(10) . .
C120 O34 Mn9 122.8(9) . .
Mn7 O34 Mn9 91.1(4) . .
C120 O35 Mn8 137.5(10) . .
C127 O36 Mn9 138.9(16) . .
C127 O37 Mn10 128.0(15) . .
C1 O38 Mn9 147.5(11) 1_554 .
C1 O38 Mn10 92.9(10) 1_554 .
Mn9 O38 Mn10 104.5(6) . .
C134 O39 Mn9 135.8(14) . .
O9 Mn1 O4 104.7(8) . .
O9 Mn1 O2 82.8(9) . .
O4 Mn1 O2 172.4(6) . .
O9 Mn1 O1 88.6(6) . .
O4 Mn1 O1 87.4(4) . .
O2 Mn1 O1 91.7(4) . .
O9 Mn1 O7 85.0(6) . .
O4 Mn1 O7 93.0(4) . .
O2 Mn1 O7 88.7(4) . .
O1 Mn1 O7 173.5(4) . .
O9 Mn1 O6 158.5(7) . .
O4 Mn1 O6 90.5(4) . .
O2 Mn1 O6 82.6(6) . .
O1 Mn1 O6 107.6(4) . .
O7 Mn1 O6 78.9(4) . .
O9 Mn1 Mn2 117.9(6) . .
O4 Mn1 Mn2 106.1(3) . .
O2 Mn1 Mn2 70.6(4) . .
O1 Mn1 Mn2 144.6(3) . .
O7 Mn1 Mn2 41.2(2) . .
O6 Mn1 Mn2 41.7(2) . .
O11 Mn2 O7 86.6(4) . .
O11 Mn2 O6 95.3(4) . .
O7 Mn2 O6 83.8(4) . .
O11 Mn2 O3 162.1(4) . .
O7 Mn2 O3 86.7(4) . .
O6 Mn2 O3 100.4(4) . .
O11 Mn2 O20 87.9(4) . 4_546
O7 Mn2 O20 160.7(3) . 4_546
O6 Mn2 O20 115.2(4) . 4_546
O3 Mn2 O20 93.0(4) . 4_546
O11 Mn2 O12 89.1(4) . .
O7 Mn2 O12 103.8(3) . .
O6 Mn2 O12 171.5(4) . .
O3 Mn2 O12 76.5(3) . .
O20 Mn2 O12 57.5(3) 4_546 .
O11 Mn2 Mn1 106.2(3) . .
O7 Mn2 Mn1 43.3(2) . .
O6 Mn2 Mn1 44.8(3) . .
O3 Mn2 Mn1 79.8(3) . .
O20 Mn2 Mn1 155.4(2) 4_546 .
O12 Mn2 Mn1 140.4(2) . .
O17 Mn3 O15 92.6(4) . .
O17 Mn3 O8 92.4(4) . .
O15 Mn3 O8 174.1(4) . .
O17 Mn3 O12 175.0(4) . .
O15 Mn3 O12 87.8(4) . .
O8 Mn3 O12 87.5(4) . .
O17 Mn3 O13 94.5(4) . .
O15 Mn3 O13 84.5(3) . .
O8 Mn3 O13 92.0(3) . .
O12 Mn3 O13 90.5(3) . .
O17 Mn3 O3 97.7(4) . .
O15 Mn3 O3 93.5(4) . .
O8 Mn3 O3 88.9(4) . .
O12 Mn3 O3 77.2(3) . .
O13 Mn3 O3 167.7(4) . .
O18 Mn4 O16 94.7(4) . .
O18 Mn4 O13 93.0(3) . .
O16 Mn4 O13 104.7(3) . .
O18 Mn4 O24 164.8(4) . .
O16 Mn4 O24 74.1(3) . .
O13 Mn4 O24 99.6(3) . .
O18 Mn4 O22 95.3(4) . .
O16 Mn4 O22 128.5(3) . .
O13 Mn4 O22 124.9(3) . .
O24 Mn4 O22 84.3(3) . .
O18 Mn4 O14 89.9(4) . .
O16 Mn4 O14 159.6(3) . .
O13 Mn4 O14 55.2(3) . .
O24 Mn4 O14 104.1(3) . .
O22 Mn4 O14 70.5(3) . .
O18 Mn4 O21 94.5(3) . .
O16 Mn4 O21 75.0(3) . .
O13 Mn4 O21 172.5(3) . .
O24 Mn4 O21 73.0(3) . .
O22 Mn4 O21 53.9(3) . .
O14 Mn4 O21 124.4(3) . .
O18 Mn4 Mn5 120.3(3) . .
O16 Mn4 Mn5 44.8(2) . .
O13 Mn4 Mn5 132.2(2) . .
O24 Mn4 Mn5 44.6(2) . .
O22 Mn4 Mn5 87.7(2) . .
O14 Mn4 Mn5 144.7(2) . .
O21 Mn4 Mn5 42.8(2) . .
O19 Mn5 O23 92.9(4) . .
O19 Mn5 O21 172.1(4) . .
O23 Mn5 O21 94.9(4) . .
O19 Mn5 O20 98.2(3) . .
O23 Mn5 O20 87.7(4) . .
O21 Mn5 O20 82.0(3) . .
O19 Mn5 O24 100.3(3) . .
O23 Mn5 O24 94.3(4) . .
O21 Mn5 O24 79.3(3) . .
O20 Mn5 O24 161.3(3) . .
O19 Mn5 O16 91.5(3) . .
O23 Mn5 O16 168.3(4) . .
O21 Mn5 O16 80.8(4) . .
O20 Mn5 O16 102.4(3) . .
O24 Mn5 O16 74.2(3) . .
O19 Mn5 Mn4 124.1(3) . .
O23 Mn5 Mn4 125.2(3) . .
O21 Mn5 Mn4 50.5(3) . .
O20 Mn5 Mn4 119.9(3) . .
O24 Mn5 Mn4 45.1(2) . .
O16 Mn5 Mn4 44.3(2) . .
O25 Mn6 O26 90.9(4) . .
O25 Mn6 O28 173.7(4) . .
O26 Mn6 O28 93.6(4) . .
O25 Mn6 O30 93.0(4) . .
O26 Mn6 O30 94.9(4) . .
O28 Mn6 O30 82.1(4) . .
O25 Mn6 O22 92.4(3) . .
O26 Mn6 O22 94.0(4) . .
O28 Mn6 O22 91.8(4) . .
O30 Mn6 O22 169.6(4) . .
O25 Mn6 O14 86.9(4) . .
O26 Mn6 O14 171.1(4) . .
O28 Mn6 O14 89.4(4) . .
O30 Mn6 O14 93.9(4) . .
O22 Mn6 O14 77.5(3) . .
O27 Mn7 O34 156.7(5) . .
O27 Mn7 O29 107.0(5) . .
O34 Mn7 O29 90.6(4) . .
O27 Mn7 O30 96.4(4) . .
O34 Mn7 O30 90.5(4) . .
O29 Mn7 O30 113.1(3) . .
O27 Mn7 O31 91.4(5) . .
O34 Mn7 O31 74.3(4) . .
O29 Mn7 O31 159.9(4) . .
O30 Mn7 O31 55.2(3) . .
O27 Mn7 O32 80.4(5) . .
O34 Mn7 O32 77.2(5) . .
O29 Mn7 O32 122.1(4) . .
O30 Mn7 O32 123.2(4) . .
O31 Mn7 O32 68.1(4) . .
O27 Mn7 O33 79.6(4) . .
O34 Mn7 O33 91.3(4) . .
O29 Mn7 O33 73.4(3) . .
O30 Mn7 O33 173.3(3) . .
O31 Mn7 O33 119.1(4) . .
O32 Mn7 O33 51.0(4) . .
O27 Mn7 Mn9 111.7(4) . .
O34 Mn7 Mn9 45.7(3) . .
O29 Mn7 Mn9 131.1(3) . .
O30 Mn7 Mn9 91.5(3) . .
O31 Mn7 Mn9 43.0(3) . .
O32 Mn7 Mn9 42.0(4) . .
O33 Mn7 Mn9 85.1(3) . .
O33 Mn8 O33 95.9(7) . 2_665
O33 Mn8 O35 96.1(5) . .
O33 Mn8 O35 92.3(5) 2_665 .
O33 Mn8 O35 92.3(5) . 2_665
O33 Mn8 O35 96.1(5) 2_665 2_665
O35 Mn8 O35 167.4(5) . 2_665
O33 Mn8 O29 82.6(4) . .
O33 Mn8 O29 176.0(5) 2_665 .
O35 Mn8 O29 84.1(4) . .
O35 Mn8 O29 87.7(4) 2_665 .
O33 Mn8 O29 176.0(5) . 2_665
O33 Mn8 O29 82.6(4) 2_665 2_665
O35 Mn8 O29 87.7(4) . 2_665
O35 Mn8 O29 84.1(4) 2_665 2_665
O29 Mn8 O29 99.1(5) . 2_665
O36 Mn9 O39 99.0(7) . .
O36 Mn9 O32 168.9(6) . .
O39 Mn9 O32 91.9(7) . .
O36 Mn9 O31 89.1(5) . .
O39 Mn9 O31 164.1(5) . .
O32 Mn9 O31 79.9(6) . .
O36 Mn9 O38 89.8(6) . .
O39 Mn9 O38 97.4(5) . .
O32 Mn9 O38 90.2(6) . .
O31 Mn9 O38 96.2(4) . .
O36 Mn9 O34 95.5(5) . .
O39 Mn9 O34 87.9(4) . .
O32 Mn9 O34 83.4(5) . .
O31 Mn9 O34 77.7(4) . .
O38 Mn9 O34 171.8(5) . .
O36 Mn9 Mn7 120.9(4) . .
O39 Mn9 Mn7 114.7(4) . .
O32 Mn9 Mn7 51.8(5) . .
O31 Mn9 Mn7 49.7(3) . .
O38 Mn9 Mn7 128.6(4) . .
O34 Mn9 Mn7 43.2(3) . .
O5 Mn10 O40 95.8(5) 1_554 .
O5 Mn10 O37 91.1(5) 1_554 .
O40 Mn10 O37 94.5(5) . .
O5 Mn10 O38 159.0(4) 1_554 .
O40 Mn10 O38 105.0(5) . .
O37 Mn10 O38 89.3(5) . .
O5 Mn10 O1 102.7(4) 1_554 1_554
O40 Mn10 O1 160.2(6) . 1_554
O37 Mn10 O1 92.0(4) . 1_554
O38 Mn10 O1 56.3(4) . 1_554
O5 Mn10 O10 93.6(6) 1_554 1_554
O40 Mn10 O10 83.2(7) . 1_554
O37 Mn10 O10 175.0(6) . 1_554
O38 Mn10 O10 86.9(7) . 1_554
O1 Mn10 O10 88.7(6) 1_554 1_554
O39 C134 O40 125.8(17) . .
O39 C134 C135 118.6(19) . .
O40 C134 C135 116(2) . .
C115 C114 C119 120.0 . .
C115 C114 C113 119.6(13) . .
C119 C114 C113 120.3(13) . .
C116 C115 C114 120.0 . .
C116 C115 H115 120.0 . .
C114 C115 H115 120.0 . .
C115 C116 C117 120.0 . .
C115 C116 H116 120.0 . .
C117 C116 H116 120.0 . .
C116 C117 C118 120.0 . .
C116 C117 H117 120.0 . .
C118 C117 H117 120.0 . .
C119 C118 C117 120.0 . .
C119 C118 H118 120.0 . .
C117 C118 H118 120.0 . .
C118 C119 C114 120.0 . .
C118 C119 H119 120.0 . .
C114 C119 H119 120.0 . .
O9 C29 O10 117(4) . .
O9 C29 C30 122(3) . .
O10 C29 C30 120(3) . .
C30 C31 C32 120.0 . .
C30 C31 H31 120.0 . .
C32 C31 H31 120.0 . .
C35 C30 C31 120.0 . .
C35 C30 C29 120(2) . .
C31 C30 C29 120(2) . .
C34 C35 C30 120.0 . .
C34 C35 H35 120.0 . .
C30 C35 H35 120.0 . .
C35 C34 C33 120.0 . .
C35 C34 H34 120.0 . .
C33 C34 H34 120.0 . .
C32 C33 C34 120.0 . .
C32 C33 H33 120.0 . .
C34 C33 H33 120.0 . .
C33 C32 C31 120.0 . .
C33 C32 H32 120.0 . .
C31 C32 H32 120.0 . .

loop_
_geom_bond_atom_site_label_1
_geom_bond_atom_site_label_2
_geom_bond_distance
_geom_bond_site_symmetry_2
C1 O38 1.247(18) 1_556
C1 O1 1.263(18) .
C1 C2 1.48(2) .
C2 C3 1.39(2) .
C2 C7 1.407(19) .
C3 C4 1.39(2) .
C3 H3 0.9500 .
C4 C5 1.40(2) .
C4 H4 0.9500 .
C5 C6 1.40(2) .
C5 H5 0.9500 .
C6 C7 1.37(2) .
C6 H6 0.9500 .
C7 H7 0.9500 .
C8 O2 1.233(19) .
C8 O3 1.279(17) .
C8 C9 1.50(2) .
C9 C14 1.37(2) .
C9 C10 1.38(2) .
C10 C11 1.38(2) .
C10 H10 0.9500 .
C11 C12 1.36(2) .
C11 H11 0.9500 .
C12 C13 1.39(2) .
C12 H12 0.9500 .
C13 C14 1.39(2) .
C13 H13 0.9500 .
C14 H14 0.9500 .
C15 O4 1.241(16) .
C15 O5 1.272(17) .
C15 C16 1.50(2) .
C16 C21 1.37(2) .
C16 C17 1.39(2) .
C17 C18 1.40(3) .
C17 H17 0.9500 .
C18 C19 1.37(3) .
C18 H18 0.9500 .
C19 C20 1.35(3) .
C19 H19 0.9500 .
C20 C21 1.39(2) .
C20 H20 0.9500 .
C21 H21 0.9500 .
C22 O8 1.243(16) .
C22 O7 1.290(16) .
C22 C23 1.507(19) .
C23 C24 1.37(3) .
C23 C28 1.38(3) .
C24 C25 1.38(3) .
C24 H24 0.9500 .
C25 C26 1.34(5) .
C25 H25 0.9500 .
C26 C27 1.43(5) .
C26 H26 0.9500 .
C27 C28 1.39(3) .
C27 H27 0.9500 .
C28 H28 0.9500 .
C36 O12 1.261(16) .
C36 O20 1.283(16) 4_546
C36 C37 1.473(19) .
C37 C42 1.380(19) .
C37 C38 1.40(2) .
C38 C39 1.37(2) .
C38 H38 0.9500 .
C39 C40 1.35(3) .
C39 H39 0.9500 .
C40 C41 1.39(2) .
C40 H40 0.9500 .
C41 C42 1.37(2) .
C41 H41 0.9500 .
C42 H42 0.9500 .
C43 O14 1.264(15) .
C43 O13 1.274(14) .
C43 C44 1.480(18) .
C44 C49 1.39(2) .
C44 C45 1.40(2) .
C45 C46 1.389(19) .
C45 H45 0.9500 .
C46 C47 1.40(2) .
C46 H46 0.9500 .
C47 C48 1.38(3) .
C47 H47 0.9500 .
C48 C49 1.38(2) .
C48 H48 0.9500 .
C49 H49 0.9500 .
C50 O15 1.260(16) .
C50 O16 1.277(16) .
C50 C51 1.480(18) .
C51 C56 1.39(2) .
C51 C52 1.40(2) .
C52 C53 1.38(2) .
C52 H52 0.9500 .
C53 C54 1.38(3) .
C53 H53 0.9500 .
C54 C55 1.38(2) .
C54 H54 0.9500 .
C55 C56 1.384(19) .
C55 H55 0.9500 .
C56 H56 0.9500 .
C57 O17 1.237(16) .
C57 O18 1.277(17) .
C57 C58 1.493(19) .
C58 C63 1.37(2) .
C58 C59 1.39(2) .
C59 C60 1.37(2) .
C59 H59 0.9500 .
C60 C61 1.38(3) .
C60 H60 0.9500 .
C61 C62 1.38(3) .
C61 H61 0.9500 .
C62 C63 1.39(3) .
C62 H62 0.9500 .
C63 H63 0.9500 .
C64 O11 1.239(17) 4_556
C64 O19 1.267(16) .
C64 C65 1.486(18) .
C65 C70 1.39(2) .
C65 C66 1.40(2) .
C66 C67 1.38(2) .
C66 H66 0.9500 .
C67 C68 1.38(3) .
C67 H67 0.9500 .
C68 C69 1.37(4) .
C68 H68 0.9500 .
C69 C70 1.39(3) .
C69 H69 0.9500 .
C70 H70 0.9500 .
C71 O22 1.259(15) .
C71 O21 1.266(15) .
C71 C72 1.502(18) .
C72 C77 1.38(2) .
C72 C73 1.40(2) .
C73 C74 1.36(2) .
C73 H73 0.9500 .
C74 C75 1.36(3) .
C74 H74 0.9500 .
C75 C76 1.41(3) .
C75 H75 0.9500 .
C76 C77 1.37(2) .
C76 H76 0.9500 .
C77 H77 0.9500 .
C78 O23 1.251(16) .
C78 O6 1.284(17) 4_556
C78 C79 1.489(18) .
C79 C84 1.38(2) .
C79 C80 1.39(2) .
C80 C81 1.381(19) .
C80 H80 0.9500 .
C81 C82 1.39(3) .
C81 H81 0.9500 .
C82 C83 1.39(3) .
C82 H82 0.9500 .
C83 C84 1.38(2) .
C83 H83 0.9500 .
C84 H84 0.9500 .
C85 O24 1.252(15) .
C85 O25 1.253(15) .
C85 C86 1.512(17) .
C86 C91 1.377(19) .
C86 C87 1.392(18) .
C87 C88 1.40(2) .
C87 H87 0.9500 .
C88 C89 1.36(2) .
C88 H88 0.9500 .
C89 C90 1.40(2) .
C89 H89 0.9500 .
C90 C91 1.39(2) .
C90 H90 0.9500 .
C91 H91 0.9500 .
C92 O27 1.265(19) .
C92 O26 1.264(16) .
C92 C93 1.483(19) .
C93 C98 1.38(2) .
C93 C94 1.39(2) .
C94 C95 1.40(2) .
C94 H94 0.9500 .
C95 C96 1.38(3) .
C95 H95 0.9500 .
C96 C97 1.35(3) .
C96 H96 0.9500 .
C97 C98 1.38(2) .
C97 H97 0.9500 .
C98 H98 0.9500 .
C99 O28 1.231(16) .
C99 O29 1.258(16) .
C99 C100 1.47(2) .
C100 C101 1.39(2) .
C100 C105 1.41(3) .
C101 C102 1.34(3) .
C101 H101 0.9500 .
C102 C103 1.43(3) .
C102 H102 0.9500 .
C103 C104 1.39(3) .
C103 H103 0.9500 .
C104 C105 1.38(3) .
C104 H104 0.9500 .
C105 H105 0.9500 .
C106 O31 1.260(18) .
C106 O30 1.283(17) .
C106 C107 1.47(2) .
C107 C112 1.38(2) .
C107 C108 1.39(2) .
C108 C109 1.37(2) .
C108 H108 0.9500 .
C109 C110 1.41(3) .
C109 H109 0.9500 .
C110 C111 1.39(2) .
C110 H110 0.9500 .
C111 C112 1.39(2) .
C111 H111 0.9500 .
C112 H112 0.9500 .
C113 O32 1.23(2) .
C113 O33 1.251(18) .
C113 C114 1.446(18) .
C120 O35 1.242(18) .
C120 O34 1.283(18) .
C120 C121 1.50(2) .
C121 C126 1.37(2) .
C121 C122 1.39(3) .
C122 C123 1.37(3) .
C122 H122 0.9500 .
C123 C124 1.36(4) .
C123 H123 0.9500 .
C124 C125 1.35(4) .
C124 H124 0.9500 .
C125 C126 1.43(3) .
C125 H125 0.9500 .
C126 H126 0.9500 .
C127 O37 1.24(2) .
C127 O36 1.25(2) .
C127 C128 1.51(3) .
C128 C129 1.38(3) .
C128 C133 1.40(3) .
C129 C130 1.38(4) .
C129 H129 0.9500 .
C130 C131 1.39(4) .
C130 H130 0.9500 .
C131 C132 1.38(3) .
C131 H131 0.9500 .
C132 C133 1.39(3) .
C132 H132 0.9500 .
C133 H133 0.9500 .
O40 C134 1.28(2) .
O40 Mn10 2.080(11) .
C135 C140 1.36(3) .
C135 C136 1.38(3) .
C135 C134 1.51(3) .
C136 C137 1.40(3) .
C136 H136 0.9500 .
C137 C138 1.35(4) .
C137 H137 0.9500 .
C138 C139 1.38(4) .
C138 H138 0.9500 .
C139 C140 1.38(3) .
C139 H139 0.9500 .
C140 H140 0.9500 .
O1 Mn1 2.190(10) .
O1 Mn10 2.292(11) 1_556
O2 Mn1 2.085(12) .
O3 Mn2 2.232(10) .
O3 Mn3 2.298(9) .
O4 Mn1 2.077(10) .
O5 Mn10 2.062(10) 1_556
O6 C78 1.284(17) 4_546
O6 Mn2 2.143(10) .
O6 Mn1 2.271(11) .
O7 Mn2 2.130(9) .
O7 Mn1 2.216(9) .
O8 Mn3 2.143(10) .
O9 C29 1.10(3) .
O9 Mn1 2.069(19) .
O10 C29 1.36(3) .
O10 Mn10 2.44(2) 1_556
O11 C64 1.239(17) 4_546
O11 Mn2 2.103(10) .
O12 Mn3 2.177(9) .
O12 Mn2 2.284(9) .
O13 Mn3 2.217(8) .
O13 Mn4 2.261(8) .
O14 Mn6 2.209(9) .
O14 Mn4 2.437(9) .
O15 Mn3 2.127(9) .
O16 Mn4 2.229(9) .
O16 Mn5 2.247(9) .
O17 Mn3 2.067(10) .
O18 Mn4 2.105(9) .
O19 Mn5 2.082(9) .
O20 C36 1.283(16) 4_556
O20 Mn5 2.210(9) .
O20 Mn2 2.257(9) 4_556
O21 Mn5 2.173(9) .
O21 Mn4 2.465(10) .
O22 Mn6 2.196(9) .
O22 Mn4 2.338(9) .
O23 Mn5 2.147(9) .
O24 Mn5 2.239(9) .
O24 Mn4 2.262(9) .
O25 Mn6 2.103(9) .
O26 Mn6 2.106(10) .
O27 Mn7 2.076(12) .
O28 Mn6 2.139(10) .
O29 Mn8 2.230(9) .
O29 Mn7 2.255(9) .
O30 Mn6 2.184(10) .
O30 Mn7 2.306(10) .
O31 Mn9 2.176(11) .
O31 Mn7 2.432(11) .
O32 Mn9 2.137(17) .
O32 Mn7 2.510(18) .
O33 Mn8 2.110(10) .
O33 Mn7 2.526(15) .
O34 Mn7 2.182(11) .
O34 Mn9 2.279(10) .
O35 Mn8 2.124(10) .
O36 Mn9 2.076(16) .
O37 Mn10 2.179(18) .
O38 C1 1.247(18) 1_554
O38 Mn9 2.178(12) .
O38 Mn10 2.277(13) .
O39 C134 1.22(3) .
O39 Mn9 2.111(13) .
Mn1 Mn2 3.217(3) .
Mn2 O20 2.257(9) 4_546
Mn4 Mn5 3.191(3) .
Mn7 Mn9 3.186(3) .
Mn8 O33 2.110(10) 2_665
Mn8 O35 2.124(10) 2_665
Mn8 O29 2.230(9) 2_665
Mn10 O5 2.062(10) 1_554
Mn10 O1 2.292(11) 1_554
Mn10 O10 2.44(2) 1_554
C114 C115 1.3900 .
C114 C119 1.3900 .
C115 C116 1.3900 .
C115 H115 0.9500 .
C116 C117 1.3900 .
C116 H116 0.9500 .
C117 C118 1.3900 .
C117 H117 0.9500 .
C118 C119 1.3900 .
C118 H118 0.9500 .
C119 H119 0.9500 .
C29 C30 1.41(4) .
C31 C30 1.3900 .
C31 C32 1.3900 .
C31 H31 0.9500 .
C30 C35 1.3900 .
C35 C34 1.3900 .
C35 H35 0.9500 .
C34 C33 1.3900 .
C34 H34 0.9500 .
C33 C32 1.3900 .
C33 H33 0.9500 .
C32 H32 0.9500 .
